data_4501396
loop_
_publ_author_name
'Mukherjee, Gargi'
'Biradha, Kumar'

_publ_section_title
;
 Crystal Engineering Studies with Monocarboxamidoalkanes Having C- or
 N-Terminal Pyridine and Their Coordination Complexes
;
_journal_issue 12
_journal_name_full 'Crystal Growth &amp; Design'
_journal_page_first 5649
_journal_paper_doi 10.1021/cg2012028
_journal_volume 11
_journal_year 2011
_chemical_formula_sum 'C14 H16 Cd I2 N4 O2'
_chemical_formula_weight 638.51
_chemical_name_systematic
; 
 ? 
;
_space_group_IT_number 15
_symmetry_cell_setting monoclinic
_symmetry_space_group_name_Hall '-C 2yc'
_symmetry_space_group_name_H-M 'C 1 2/c 1'
_atom_sites_solution_hydrogens geom
_atom_sites_solution_primary direct
_atom_sites_solution_secondary difmap
_audit_creation_method SHELXL-97
_cell_angle_alpha 90.00
_cell_angle_beta 90.872(2)
_cell_angle_gamma 90.00
_cell_formula_units_Z 4
_cell_length_a 10.2415(8)
_cell_length_b 11.5816(9)
_cell_length_c 16.2866(12)
_cell_measurement_reflns_used 1906
_cell_measurement_temperature 293(2)
_cell_measurement_theta_max 26.00
_cell_measurement_theta_min 2.50
_cell_volume 1931.6(3)
_computing_structure_refinement 'SHELXL-97 (Sheldrick, 1997)'
_computing_structure_solution 'SHELXS-97 (Sheldrick, 1990)'
_diffrn_ambient_temperature 293(2)
_diffrn_measured_fraction_theta_full 1.000
_diffrn_measured_fraction_theta_max 1.000
_diffrn_measurement_device_type 'Bruker APEX-2 CCD'
_diffrn_measurement_method hemisphere
_diffrn_radiation_monochromator graphite
_diffrn_radiation_source 'fine-focus sealed tube'
_diffrn_radiation_type MoK\a
_diffrn_radiation_wavelength 0.71073
_diffrn_reflns_av_R_equivalents 0.0245
_diffrn_reflns_av_sigmaI/netI 0.0149
_diffrn_reflns_limit_h_max 12
_diffrn_reflns_limit_h_min -12
_diffrn_reflns_limit_k_max 14
_diffrn_reflns_limit_k_min -14
_diffrn_reflns_limit_l_max 20
_diffrn_reflns_limit_l_min -20
_diffrn_reflns_number 11879
_diffrn_reflns_theta_full 26.00
_diffrn_reflns_theta_max 26.00
_diffrn_reflns_theta_min 2.50
_exptl_absorpt_coefficient_mu 4.339
_exptl_absorpt_correction_T_max 0.383
_exptl_absorpt_correction_T_min 0.369
_exptl_absorpt_correction_type empirical
_exptl_absorpt_process_details sadabs
_exptl_crystal_colour colorless
_exptl_crystal_density_diffrn 2.196
_exptl_crystal_density_method 'not measured'
_exptl_crystal_description 'cubic shaped'
_exptl_crystal_F_000 1192
_exptl_crystal_size_max 0.23
_exptl_crystal_size_mid 0.23
_exptl_crystal_size_min 0.23
_refine_diff_density_max 0.580
_refine_diff_density_min -0.591
_refine_diff_density_rms 0.082
_refine_ls_extinction_method none
_refine_ls_goodness_of_fit_ref 1.067
_refine_ls_hydrogen_treatment constr
_refine_ls_matrix_type full
_refine_ls_number_parameters 105
_refine_ls_number_reflns 1906
_refine_ls_number_restraints 0
_refine_ls_restrained_S_all 1.067
_refine_ls_R_factor_all 0.0263
_refine_ls_R_factor_gt 0.0229
_refine_ls_shift/su_max 0.011
_refine_ls_shift/su_mean 0.001
_refine_ls_structure_factor_coef Fsqd
_refine_ls_weighting_details 'calc w=1/[\s^2^(Fo^2^)+(0.0402P)^2^+1.1189P] where P=(Fo^2^+2Fc^2^)/3'
_refine_ls_weighting_scheme calc
_refine_ls_wR_factor_gt 0.0621
_refine_ls_wR_factor_ref 0.0637
_reflns_number_gt 1724
_reflns_number_total 1906
_reflns_threshold_expression >2sigma(I)
_cod_data_source_file cg2012028_si_002.cif
_cod_data_source_block 10
_cod_depositor_comments
;
The following automatic conversions were performed:

'_symmetry_cell_setting' value 'Monoclinic' changed to 'monoclinic'
according to /home/saulius/struct/CIF-dictionaries/cif_core.dic
dictionary named 'cif_core.dic' version 2.4.1 from 2010-06-29.

Automatic conversion script
Id: cif_fix_values 1715 2011-07-08 13:25:40Z adriana 
;
_cod_original_sg_symbol_H-M C2/c
_cod_database_code 4501396

loop_
_symmetry_equiv_pos_as_xyz
'x, y, z'
'-x, y, -z+1/2'
'x+1/2, y+1/2, z'
'-x+1/2, y+1/2, -z+1/2'
'-x, -y, -z'
'x, -y, z-1/2'
'-x+1/2, -y+1/2, -z'
'x+1/2, -y+1/2, z-1/2'

loop_
_atom_site_label
_atom_site_type_symbol
_atom_site_fract_x
_atom_site_fract_y
_atom_site_fract_z
_atom_site_U_iso_or_equiv
_atom_site_adp_type
_atom_site_occupancy
_atom_site_symmetry_multiplicity
_atom_site_calc_flag
_atom_site_refinement_flags
Cd1 Cd 1.0000 0.58475(3) 0.2500 0.04659(11) Uani 1 2 d S
I1 I 0.76509(2) 0.68708(2) 0.226078(14) 0.05980(11) Uani 1 1 d .
O1 O 1.1302(3) 0.0934(2) 0.51593(16) 0.0687(7) Uani 1 1 d .
N1 N 0.9771(2) 0.4604(2) 0.35632(15) 0.0454(6) Uani 1 1 d .
N2 N 0.9659(3) 0.2175(2) 0.54637(16) 0.0498(6) Uani 1 1 d .
H2 H 0.9059 0.2300 0.5817 0.060 Uiso 1 1 calc R
C1 C 1.0683(3) 0.3789(3) 0.3645(2) 0.0576(8) Uani 1 1 d .
H1 H 1.1353 0.3782 0.3266 0.069 Uiso 1 1 calc R
C2 C 1.0706(4) 0.2961(3) 0.4245(2) 0.0562(8) Uani 1 1 d .
H2A H 1.1364 0.2408 0.4264 0.067 Uiso 1 1 calc R
C3 C 0.9726(3) 0.2969(2) 0.48214(18) 0.0412(6) Uani 1 1 d .
C4 C 0.8780(3) 0.3820(3) 0.47563(17) 0.0435(6) Uani 1 1 d .
H4 H 0.8114 0.3856 0.5138 0.052 Uiso 1 1 calc R
C5 C 0.8825(3) 0.4607(3) 0.41290(18) 0.0439(6) Uani 1 1 d .
H5 H 0.8176 0.5167 0.4092 0.053 Uiso 1 1 calc R
C6 C 1.0426(3) 0.1218(3) 0.5607(2) 0.0523(7) Uani 1 1 d .
C7 C 1.0077(5) 0.0560(3) 0.6365(2) 0.0698(10) Uani 1 1 d .
H7A H 1.0101 -0.0253 0.6251 0.105 Uiso 1 1 calc R
H7B H 0.9215 0.0774 0.6531 0.105 Uiso 1 1 calc R
H7C H 1.0692 0.0737 0.6797 0.105 Uiso 1 1 calc R

loop_
_atom_site_aniso_label
_atom_site_aniso_U_11
_atom_site_aniso_U_22
_atom_site_aniso_U_33
_atom_site_aniso_U_23
_atom_site_aniso_U_13
_atom_site_aniso_U_12
Cd1 0.0524(2) 0.04523(19) 0.04240(19) 0.000 0.00971(13) 0.000
I1 0.05484(16) 0.06360(17) 0.06127(17) -0.00248(10) 0.01123(11) 0.01122(10)
O1 0.0632(15) 0.0676(16) 0.0754(18) 0.0116(12) 0.0109(14) 0.0182(12)
N1 0.0496(14) 0.0455(13) 0.0413(13) 0.0000(11) 0.0113(11) -0.0005(11)
N2 0.0551(15) 0.0541(15) 0.0405(13) 0.0038(12) 0.0082(11) 0.0055(12)
C1 0.061(2) 0.0531(18) 0.060(2) 0.0076(15) 0.0291(16) 0.0099(15)
C2 0.0548(19) 0.0526(19) 0.062(2) 0.0084(15) 0.0162(16) 0.0121(15)
C3 0.0434(15) 0.0434(15) 0.0368(14) -0.0025(11) 0.0019(12) -0.0042(12)
C4 0.0385(14) 0.0548(17) 0.0375(14) -0.0018(13) 0.0070(12) 0.0012(13)
C5 0.0382(14) 0.0475(16) 0.0462(16) -0.0035(13) 0.0052(12) 0.0018(12)
C6 0.0564(19) 0.0523(18) 0.0478(17) -0.0005(14) -0.0054(15) 0.0021(15)
C7 0.096(3) 0.062(2) 0.052(2) 0.0102(17) 0.0015(19) 0.009(2)

loop_
_atom_type_symbol
_atom_type_description
_atom_type_scat_dispersion_real
_atom_type_scat_dispersion_imag
_atom_type_scat_source
C C 0.0033 0.0016 'International Tables Vol C Tables 4.2.6.8 and 6.1.1.4'
H H 0.0000 0.0000 'International Tables Vol C Tables 4.2.6.8 and 6.1.1.4'
N N 0.0061 0.0033 'International Tables Vol C Tables 4.2.6.8 and 6.1.1.4'
O O 0.0106 0.0060 'International Tables Vol C Tables 4.2.6.8 and 6.1.1.4'
I I -0.4742 1.8119 'International Tables Vol C Tables 4.2.6.8 and 6.1.1.4'
Cd Cd -0.8075 1.2024 'International Tables Vol C Tables 4.2.6.8 and 6.1.1.4'

loop_
_geom_angle_atom_site_label_1
_geom_angle_atom_site_label_2
_geom_angle_atom_site_label_3
_geom_angle
_geom_angle_site_symmetry_1
_geom_angle_site_symmetry_3
N1 Cd1 N1 101.13(12) 2_755 .
N1 Cd1 I1 106.63(6) 2_755 2_755
N1 Cd1 I1 105.69(7) . 2_755
N1 Cd1 I1 105.69(7) 2_755 .
N1 Cd1 I1 106.63(6) . .
I1 Cd1 I1 128.027(16) 2_755 .
C1 N1 C5 116.3(3) . .
C1 N1 Cd1 116.48(19) . .
C5 N1 Cd1 127.2(2) . .
C6 N2 C3 128.5(3) . .
N1 C1 C2 124.9(3) . .
C1 C2 C3 118.4(3) . .
C4 C3 C2 117.8(3) . .
C4 C3 N2 118.9(3) . .
C2 C3 N2 123.3(3) . .
C5 C4 C3 119.9(3) . .
N1 C5 C4 122.8(3) . .
O1 C6 N2 122.9(3) . .
O1 C6 C7 123.1(3) . .
N2 C6 C7 114.0(3) . .

loop_
_geom_bond_atom_site_label_1
_geom_bond_atom_site_label_2
_geom_bond_distance
_geom_bond_site_symmetry_2
Cd1 N1 2.267(2) 2_755
Cd1 N1 2.267(2) .
Cd1 I1 2.7048(3) 2_755
Cd1 I1 2.7048(3) .
O1 C6 1.210(4) .
N1 C1 1.333(4) .
N1 C5 1.347(4) .
N2 C6 1.376(4) .
N2 C3 1.395(4) .
C1 C2 1.368(5) .
C2 C3 1.385(4) .
C3 C4 1.385(4) .
C4 C5 1.371(4) .
C6 C7 1.498(5) .
